data_7056921
loop_
_publ_author_name
'Prasannan, Dijo'
'Arunkumar, Chellaiah'

_publ_section_title
;
 A &#x201C;turn-on-and-off&#x201D; pH sensitive BODIPY fluorescent probe
 for imaging E. coli cells
;
_journal_issue 5
_journal_name_full 'New Journal of Chemistry'
_journal_page_first 3473
_journal_paper_doi 10.1039/C7NJ04313A
_journal_volume 42
_journal_year 2018
_chemical_absolute_configuration unk
_chemical_formula_sum 'C17 H12 B F6 N3'
_chemical_formula_weight 383.11
_space_group_IT_number 20
_space_group_name_Hall 'C 2c 2'
_space_group_name_H-M_alt 'C 2 2 21'
_symmetry_cell_setting orthorhombic
_symmetry_space_group_name_Hall 'C 2c 2'
_symmetry_space_group_name_H-M 'C 2 2 21'
_atom_sites_solution_hydrogens geom
_atom_sites_solution_primary direct
_atom_sites_solution_secondary difmap
_audit_creation_method SHELXL-97
_audit_update_record
;
2014-11-10 deposited with the CCDC.
2018-01-19 downloaded from the CCDC.
;
_cell_angle_alpha 90.00
_cell_angle_beta 90.00
_cell_angle_gamma 90.00
_cell_formula_units_Z 4
_cell_length_a 6.8499(4)
_cell_length_b 25.8041(17)
_cell_length_c 9.4897(5)
_cell_measurement_reflns_used 4135
_cell_measurement_temperature 296(2)
_cell_measurement_theta_max 29.8
_cell_measurement_theta_min 2.6
_cell_volume 1677.36(17)
_computing_cell_refinement 'APEX2/SAINT (Bruker, 2004)'
_computing_data_collection 'APEX2 (Bruker, 2004)'
_computing_data_reduction 'SAINT/XPREP (Bruker, 2004)'
_computing_molecular_graphics 'ORTEP3 (Farrugia, 1997) and Mercury (Bruno et al., 2002)'
_computing_publication_material 'SHELXL-97 (Sheldrick, 2008)'
_computing_structure_refinement 'SHELXL-97 (Sheldrick, 2008)'
_computing_structure_solution 'SIR92 (Altornare et al., 1993)'
_diffrn_ambient_temperature 296(2)
_diffrn_measured_fraction_theta_full 0.999
_diffrn_measured_fraction_theta_max 0.999
_diffrn_measurement_device_type 'Bruker axs kappa apex2 CCD Diffractometer'
_diffrn_measurement_method '\w and \f scan'
_diffrn_radiation_monochromator graphite
_diffrn_radiation_source 'fine-focus sealed tube'
_diffrn_radiation_type MoK\a
_diffrn_radiation_wavelength 0.71073
_diffrn_reflns_av_R_equivalents 0.0221
_diffrn_reflns_av_sigmaI/netI 0.0149
_diffrn_reflns_limit_h_max 8
_diffrn_reflns_limit_h_min -8
_diffrn_reflns_limit_k_max 30
_diffrn_reflns_limit_k_min -30
_diffrn_reflns_limit_l_max 11
_diffrn_reflns_limit_l_min -11
_diffrn_reflns_number 9742
_diffrn_reflns_theta_full 24.98
_diffrn_reflns_theta_max 24.98
_diffrn_reflns_theta_min 2.66
_diffrn_standards_decay_% 0
_exptl_absorpt_coefficient_mu 0.138
_exptl_absorpt_correction_T_max 0.989
_exptl_absorpt_correction_T_min 0.932
_exptl_absorpt_correction_type multi-scan
_exptl_absorpt_process_details 'SADABS (Bruker, 1999)'
_exptl_crystal_colour brown
_exptl_crystal_density_diffrn 1.517
_exptl_crystal_density_method 'not measured'
_exptl_crystal_description block
_exptl_crystal_F_000 776
_exptl_crystal_size_max 0.35
_exptl_crystal_size_mid 0.35
_exptl_crystal_size_min 0.30
_refine_diff_density_max 0.234
_refine_diff_density_min -0.168
_refine_diff_density_rms 0.038
_refine_ls_abs_structure_details 'Flack H D (1983), Acta Cryst. A39, 876-881'
_refine_ls_abs_structure_Flack 0.6(16)
_refine_ls_extinction_coef 0.008(2)
_refine_ls_extinction_expression Fc^*^=kFc[1+0.001xFc^2^\l^3^/sin(2\q)]^-1/4^
_refine_ls_extinction_method SHELXL
_refine_ls_goodness_of_fit_ref 1.122
_refine_ls_hydrogen_treatment mixed
_refine_ls_matrix_type full
_refine_ls_number_parameters 127
_refine_ls_number_reflns 1485
_refine_ls_number_restraints 0
_refine_ls_restrained_S_all 1.122
_refine_ls_R_factor_all 0.0610
_refine_ls_R_factor_gt 0.0502
_refine_ls_shift/su_max 0.000
_refine_ls_shift/su_mean 0.000
_refine_ls_structure_factor_coef Fsqd
_refine_ls_weighting_details 'calc w=1/[\s^2^(Fo^2^)+(0.0853P)^2^+0.6766P] where P=(Fo^2^+2Fc^2^)/3'
_refine_ls_weighting_scheme calc
_refine_ls_wR_factor_gt 0.1467
_refine_ls_wR_factor_ref 0.1565
_reflns_number_gt 1177
_reflns_number_total 1485
_reflns_threshold_expression >2sigma(I)
_cod_data_source_file c7nj04313a2.cif
_cod_data_source_block shelxl
_cod_depositor_comments 'Adding full bibliography for 7056921--7056922.cif.'
_cod_original_sg_symbol_H-M C2221
_cod_database_code 7056921

loop_
_symmetry_equiv_pos_as_xyz
'x, y, z'
'-x, -y, z+1/2'
'-x, y, -z+1/2'
'x, -y, -z'
'x+1/2, y+1/2, z'
'-x+1/2, -y+1/2, z+1/2'
'-x+1/2, y+1/2, -z+1/2'
'x+1/2, -y+1/2, -z'

loop_
_atom_site_label
_atom_site_type_symbol
_atom_site_fract_x
_atom_site_fract_y
_atom_site_fract_z
_atom_site_U_iso_or_equiv
_atom_site_adp_type
_atom_site_occupancy
_atom_site_symmetry_multiplicity
_atom_site_calc_flag
_atom_site_refinement_flags
C1 C 1.2971(7) 0.18406(14) 0.4041(5) 0.0983(13) Uani 1 1 d .
H1 H 1.3322 0.2182 0.4228 0.118 Uiso 1 1 calc R
C2 C 1.3909(8) 0.14133(15) 0.4583(6) 0.1218(19) Uani 1 1 d .
H2 H 1.4989 0.1416 0.5177 0.146 Uiso 1 1 calc R
C3 C 1.2968(6) 0.09898(13) 0.4093(5) 0.0875(11) Uani 1 1 d .
H3 H 1.3277 0.0646 0.4292 0.105 Uiso 1 1 calc R
C4 C 1.1440(5) 0.11634(10) 0.3230(3) 0.0600(8) Uani 1 1 d .
C5 C 1.0000 0.08969(13) 0.2500 0.0518(10) Uani 1 2 d S
C6 C 1.0000 0.03233(13) 0.2500 0.0553(10) Uani 1 2 d S
C7 C 0.8451(4) 0.00345(11) 0.3016(3) 0.0637(9) Uani 1 1 d .
C9 C 0.8447(5) -0.04960(11) 0.2992(3) 0.0648(9) Uani 1 1 d .
C10 C 1.0000 -0.07901(14) 0.2500 0.0612(11) Uani 1 2 d S
C11 C 1.1119(9) -0.16240(14) 0.1535(6) 0.1193(17) Uani 1 1 d .
H11A H 1.1527 -0.1412 0.0758 0.179 Uiso 1 1 calc R
H11B H 1.0334 -0.1905 0.1191 0.179 Uiso 1 1 calc R
H11C H 1.2247 -0.1760 0.2008 0.179 Uiso 1 1 calc R
N1 N 1.1504(4) 0.17014(8) 0.3218(3) 0.0679(8) Uani 1 1 d .
N2 N 1.0000 -0.13188(12) 0.2500 0.0770(13) Uani 1 2 d S
B1 B 1.0000 0.20533(17) 0.2500 0.0787(18) Uani 1 2 d S
F1 F 0.9118(5) 0.23607(9) 0.3465(3) 0.1420(14) Uani 1 1 d .
F2 F 0.6889(3) 0.02743(7) 0.3523(3) 0.1005(8) Uani 1 1 d .
F3 F 0.6816(3) -0.07317(8) 0.3443(3) 0.1071(10) Uani 1 1 d .

loop_
_atom_site_aniso_label
_atom_site_aniso_U_11
_atom_site_aniso_U_22
_atom_site_aniso_U_33
_atom_site_aniso_U_23
_atom_site_aniso_U_13
_atom_site_aniso_U_12
C1 0.113(3) 0.0621(19) 0.119(3) -0.012(2) -0.033(3) -0.015(2)
C2 0.115(3) 0.077(2) 0.174(5) -0.014(3) -0.072(4) 0.001(2)
C3 0.084(2) 0.0597(18) 0.119(3) 0.000(2) -0.028(2) 0.0161(19)
C4 0.0727(19) 0.0357(12) 0.0715(17) -0.0016(12) -0.0087(17) 0.0024(13)
C5 0.060(2) 0.0339(18) 0.061(2) 0.000 0.009(2) 0.000
C6 0.061(2) 0.0391(19) 0.066(2) 0.000 0.004(2) 0.000
C7 0.0604(18) 0.0418(13) 0.089(2) 0.0023(12) 0.0214(18) 0.0026(13)
C9 0.0643(19) 0.0450(14) 0.085(2) 0.0116(13) 0.0134(18) -0.0072(13)
C10 0.081(3) 0.0347(18) 0.068(2) 0.000 -0.005(2) 0.000
C11 0.149(4) 0.054(2) 0.154(4) -0.016(2) 0.034(4) 0.010(2)
N1 0.092(2) 0.0367(11) 0.0748(15) -0.0034(10) -0.0135(16) -0.0057(12)
N2 0.114(4) 0.0344(17) 0.082(2) 0.000 0.001(3) 0.000
B1 0.131(5) 0.038(2) 0.067(3) 0.000 -0.021(4) 0.000
F1 0.216(3) 0.0923(15) 0.1181(18) -0.0526(13) -0.061(2) 0.0819(19)
F2 0.0841(14) 0.0574(10) 0.160(2) 0.0142(12) 0.0563(14) 0.0137(10)
F3 0.0895(16) 0.0611(11) 0.171(2) 0.0214(13) 0.0437(16) -0.0138(10)

loop_
_atom_type_symbol
_atom_type_description
_atom_type_scat_dispersion_real
_atom_type_scat_dispersion_imag
_atom_type_scat_source
C C 0.0033 0.0016 'International Tables Vol C Tables 4.2.6.8 and 6.1.1.4'
H H 0.0000 0.0000 'International Tables Vol C Tables 4.2.6.8 and 6.1.1.4'
N N 0.0061 0.0033 'International Tables Vol C Tables 4.2.6.8 and 6.1.1.4'
B B 0.0013 0.0007 'International Tables Vol C Tables 4.2.6.8 and 6.1.1.4'
F F 0.0171 0.0103 'International Tables Vol C Tables 4.2.6.8 and 6.1.1.4'

loop_
_geom_angle_atom_site_label_1
_geom_angle_atom_site_label_2
_geom_angle_atom_site_label_3
_geom_angle
_geom_angle_site_symmetry_1
_geom_angle_site_symmetry_3
N1 C1 C2 111.0(3) . .
N1 C1 H1 124.5 . .
C2 C1 H1 124.5 . .
C3 C2 C1 107.3(4) . .
C3 C2 H2 126.4 . .
C1 C2 H2 126.4 . .
C2 C3 C4 107.4(3) . .
C2 C3 H3 126.3 . .
C4 C3 H3 126.3 . .
C5 C4 N1 120.9(2) . .
C5 C4 C3 131.6(3) . .
N1 C4 C3 107.5(3) . .
C4 C5 C4 120.6(3) . 3_755
C4 C5 C6 119.71(15) . .
C4 C5 C6 119.71(15) 3_755 .
C7 C6 C7 115.0(3) . 3_755
C7 C6 C5 122.52(16) . .
C7 C6 C5 122.52(16) 3_755 .
F2 C7 C9 118.1(3) . .
F2 C7 C6 119.7(2) . .
C9 C7 C6 122.2(3) . .
F3 C9 C7 116.7(3) . .
F3 C9 C10 119.8(2) . .
C7 C9 C10 123.4(3) . .
N2 C10 C9 123.15(16) . 3_755
N2 C10 C9 123.15(16) . .
C9 C10 C9 113.7(3) 3_755 .
N2 C11 H11A 109.5 . .
N2 C11 H11B 109.5 . .
H11A C11 H11B 109.5 . .
N2 C11 H11C 109.5 . .
H11A C11 H11C 109.5 . .
H11B C11 H11C 109.5 . .
C1 N1 C4 106.9(3) . .
C1 N1 B1 127.8(3) . .
C4 N1 B1 125.0(3) . .
C10 N2 C11 123.4(2) . .
C10 N2 C11 123.4(2) . 3_755
C11 N2 C11 113.2(4) . 3_755
F1 B1 F1 108.3(4) 3_755 .
F1 B1 N1 110.36(19) 3_755 .
F1 B1 N1 110.25(15) . .
F1 B1 N1 110.25(15) 3_755 3_755
F1 B1 N1 110.36(19) . 3_755
N1 B1 N1 107.4(3) . 3_755

loop_
_geom_bond_atom_site_label_1
_geom_bond_atom_site_label_2
_geom_bond_distance
_geom_bond_site_symmetry_2
C1 N1 1.322(5) .
C1 C2 1.376(6) .
C1 H1 0.9300 .
C2 C3 1.351(5) .
C2 H2 0.9300 .
C3 C4 1.403(5) .
C3 H3 0.9300 .
C4 C5 1.387(3) .
C4 N1 1.389(3) .
C5 C4 1.388(3) 3_755
C5 C6 1.480(5) .
C6 C7 1.386(3) .
C6 C7 1.386(3) 3_755
C7 F2 1.326(3) .
C7 C9 1.369(4) .
C9 F3 1.342(4) .
C9 C10 1.388(4) .
C10 N2 1.364(5) .
C10 C9 1.388(4) 3_755
C11 N2 1.430(4) .
C11 H11A 0.9600 .
C11 H11B 0.9600 .
C11 H11C 0.9600 .
N1 B1 1.533(4) .
N2 C11 1.430(4) 3_755
B1 F1 1.354(3) 3_755
B1 F1 1.354(3) .
B1 N1 1.533(4) 3_755

loop_
_geom_hbond_atom_site_label_D
_geom_hbond_atom_site_label_H
_geom_hbond_atom_site_label_A
_geom_hbond_distance_DH
_geom_hbond_distance_HA
_geom_hbond_distance_DA
_geom_hbond_angle_DHA
_geom_hbond_site_symmetry_A
C1 H1 F1 0.93 2.55 3.236(4) 131.2 8_556
C2 H2 F3 0.93 2.53 3.251(5) 134.7 4_656

loop_
_geom_torsion_atom_site_label_1
_geom_torsion_atom_site_label_2
_geom_torsion_atom_site_label_3
_geom_torsion_atom_site_label_4
_geom_torsion
_geom_torsion_site_symmetry_1
_geom_torsion_site_symmetry_4
N1 C1 C2 C3 -0.9(6) . .
C1 C2 C3 C4 0.4(6) . .
C2 C3 C4 C5 -178.0(4) . .
C2 C3 C4 N1 0.2(5) . .
N1 C4 C5 C4 -1.7(2) . 3_755
C3 C4 C5 C4 176.3(4) . 3_755
N1 C4 C5 C6 178.3(2) . .
C3 C4 C5 C6 -3.7(4) . .
C4 C5 C6 C7 120.1(2) . .
C4 C5 C6 C7 -59.9(2) 3_755 .
C4 C5 C6 C7 -59.9(2) . 3_755
C4 C5 C6 C7 120.1(2) 3_755 3_755
C7 C6 C7 F2 -179.4(4) 3_755 .
C5 C6 C7 F2 0.6(4) . .
C7 C6 C7 C9 -1.1(2) 3_755 .
C5 C6 C7 C9 178.9(2) . .
F2 C7 C9 F3 2.3(5) . .
C6 C7 C9 F3 -176.0(3) . .
F2 C7 C9 C10 -179.4(3) . .
C6 C7 C9 C10 2.2(5) . .
F3 C9 C10 N2 -2.9(4) . .
C7 C9 C10 N2 178.9(2) . .
F3 C9 C10 C9 177.1(4) . 3_755
C7 C9 C10 C9 -1.1(2) . 3_755
C2 C1 N1 C4 1.0(5) . .
C2 C1 N1 B1 175.0(4) . .
C5 C4 N1 C1 177.7(3) . .
C3 C4 N1 C1 -0.7(4) . .
C5 C4 N1 B1 3.4(4) . .
C3 C4 N1 B1 -174.9(3) . .
C9 C10 N2 C11 -26.4(3) 3_755 .
C9 C10 N2 C11 153.6(3) . .
C9 C10 N2 C11 153.6(3) 3_755 3_755
C9 C10 N2 C11 -26.4(3) . 3_755
C1 N1 B1 F1 65.1(4) . 3_755
C4 N1 B1 F1 -121.9(3) . 3_755
C1 N1 B1 F1 -54.4(4) . .
C4 N1 B1 F1 118.6(3) . .
C1 N1 B1 N1 -174.7(4) . 3_755
C4 N1 B1 N1 -1.7(2) . 3_755
